data_2222306
loop_
_publ_author_name
'Wang, Cheng-Feng'

_publ_section_title
;
 3-Bromo-9-(4-fluorobenzyl)-9<i>H</i>-carbazole
;
_journal_coeditor_code GK2211
_journal_issue 7
_journal_name_full 'Acta Crystallographica Section E'
_journal_page_first o1589
_journal_paper_doi 10.1107/S160053680901976X
_journal_volume 65
_journal_year 2009
_chemical_formula_iupac 'C19 H13 Br F N'
_chemical_formula_moiety 'C19 H13 Br F N'
_chemical_formula_sum 'C19 H13 Br F N'
_chemical_formula_weight 354.21
_chemical_melting_point_gt 420
_chemical_melting_point_lt 422
_chemical_name_systematic
;
3-Bromo-9-(4-fluorobenzyl)-9<i>H</i>-carbazole
;
_space_group_IT_number 33
_symmetry_cell_setting orthorhombic
_symmetry_space_group_name_Hall 'P 2c -2n'
_symmetry_space_group_name_H-M 'P n a 21'
_atom_sites_solution_hydrogens geom
_atom_sites_solution_primary direct
_atom_sites_solution_secondary difmap
_audit_creation_method SHELXL-97
_cell_angle_alpha 90.00
_cell_angle_beta 90.00
_cell_angle_gamma 90.00
_cell_formula_units_Z 4
_cell_length_a 17.407(4)
_cell_length_b 15.068(3)
_cell_length_c 5.5865(11)
_cell_measurement_reflns_used 4959
_cell_measurement_temperature 113(2)
_cell_measurement_theta_max 27.87
_cell_measurement_theta_min 1.79
_cell_volume 1465.3(5)
_computing_cell_refinement 'CrystalClear (Rigaku/MSC, 2005)'
_computing_data_collection 'CrystalClear (Rigaku/MSC, 2005)'
_computing_data_reduction 'CrystalClear (Rigaku/MSC, 2005)'
_computing_molecular_graphics 'SHELXTL (Sheldrick, 2008)'
_computing_publication_material 'SHELXTL (Sheldrick, 2008)'
_computing_structure_refinement 'SHELXL97 (Sheldrick, 2008)'
_computing_structure_solution 'SHELXS97 (Sheldrick, 2008)'
_diffrn_ambient_temperature 113(2)
_diffrn_detector_area_resol_mean 7.31
_diffrn_measured_fraction_theta_full 0.999
_diffrn_measured_fraction_theta_max 0.999
_diffrn_measurement_device_type 'Rigaku Saturn'
_diffrn_measurement_method '\w and \f'
_diffrn_radiation_monochromator 'confocal multilayer X-ray optic'
_diffrn_radiation_source 'rotating anode'
_diffrn_radiation_type MoK\a
_diffrn_radiation_wavelength 0.71073
_diffrn_reflns_av_R_equivalents 0.0499
_diffrn_reflns_av_sigmaI/netI 0.0593
_diffrn_reflns_limit_h_max 20
_diffrn_reflns_limit_h_min -20
_diffrn_reflns_limit_k_max 17
_diffrn_reflns_limit_k_min -11
_diffrn_reflns_limit_l_max 6
_diffrn_reflns_limit_l_min -6
_diffrn_reflns_number 9581
_diffrn_reflns_theta_full 25.02
_diffrn_reflns_theta_max 25.02
_diffrn_reflns_theta_min 1.79
_diffrn_standards_decay_% 0
_diffrn_standards_interval_count 0
_diffrn_standards_interval_time 0
_diffrn_standards_number 0
_exptl_absorpt_coefficient_mu 2.811
_exptl_absorpt_correction_T_max 0.8064
_exptl_absorpt_correction_T_min 0.6316
_exptl_absorpt_correction_type multi-scan
_exptl_absorpt_process_details '(CrystalClear; Rigaku/MSC, 2005)'
_exptl_crystal_colour colorless
_exptl_crystal_density_diffrn 1.606
_exptl_crystal_density_method 'not measured'
_exptl_crystal_description prism
_exptl_crystal_F_000 712
_exptl_crystal_size_max 0.18
_exptl_crystal_size_mid 0.12
_exptl_crystal_size_min 0.08
_refine_diff_density_max 0.432
_refine_diff_density_min -0.690
_refine_ls_abs_structure_details 'Flack (1983), 1139 Friedel pairs'
_refine_ls_abs_structure_Flack 0.004(12)
_refine_ls_extinction_method none
_refine_ls_goodness_of_fit_ref 0.985
_refine_ls_hydrogen_treatment constr
_refine_ls_matrix_type full
_refine_ls_number_parameters 199
_refine_ls_number_reflns 2577
_refine_ls_number_restraints 1
_refine_ls_restrained_S_all 0.985
_refine_ls_R_factor_all 0.0362
_refine_ls_R_factor_gt 0.0316
_refine_ls_shift/su_max 0.002
_refine_ls_shift/su_mean 0.000
_refine_ls_structure_factor_coef Fsqd
_refine_ls_weighting_details 'calc w=1/[\s^2^(Fo^2^)+(0.0325P)^2^] where P=(Fo^2^+2Fc^2^)/3'
_refine_ls_weighting_scheme calc
_refine_ls_wR_factor_gt 0.0682
_refine_ls_wR_factor_ref 0.0702
_reflns_number_gt 2294
_reflns_number_total 2577
_reflns_threshold_expression I>2\s(I)
_cod_data_source_file gk2211.cif
_cod_data_source_block I
_cod_database_code 2222306
_cod_database_fobs_code 2222306

loop_
_symmetry_equiv_pos_as_xyz
'x, y, z'
'-x, -y, z+1/2'
'x+1/2, -y+1/2, z'
'-x+1/2, y+1/2, z+1/2'

loop_
_atom_site_type_symbol
_atom_site_label
_atom_site_fract_x
_atom_site_fract_y
_atom_site_fract_z
_atom_site_U_iso_or_equiv
_atom_site_adp_type
_atom_site_calc_flag
_atom_site_refinement_flags
_atom_site_occupancy
_atom_site_disorder_assembly
_atom_site_disorder_group
Br Br1 0.257719(15) 0.68839(2) 1.21455(15) 0.02390(12) Uani d . 1 . .
F F1 0.64152(11) 1.09557(12) 0.7028(5) 0.0424(5) Uani d . 1 . .
N N1 0.53809(16) 0.69284(17) 0.5849(5) 0.0157(7) Uani d . 1 . .
C C1 0.58579(15) 0.63539(19) 0.7103(7) 0.0154(6) Uani d . 1 . .
C C2 0.66123(18) 0.6094(2) 0.6612(6) 0.0195(8) Uani d . 1 . .
H H2 0.6871 0.6304 0.5270 0.023 Uiso calc R 1 . .
C C3 0.69613(18) 0.5514(2) 0.8188(6) 0.0224(9) Uani d . 1 . .
H H3 0.7461 0.5328 0.7882 0.027 Uiso calc R 1 . .
C C4 0.6585(2) 0.5198(2) 1.0230(7) 0.0240(9) Uani d . 1 . .
H H4 0.6837 0.4815 1.1273 0.029 Uiso calc R 1 . .
C C5 0.58356(18) 0.5459(2) 1.0697(6) 0.0187(8) Uani d . 1 . .
H H5 0.5582 0.5247 1.2046 0.022 Uiso calc R 1 . .
C C6 0.54659(18) 0.6037(2) 0.9140(6) 0.0156(8) Uani d . 1 . .
C C7 0.47175(18) 0.6440(2) 0.9118(6) 0.0137(7) Uani d . 1 . .
C C8 0.40789(17) 0.6400(2) 1.0641(5) 0.0163(8) Uani d . 1 . .
H H8 0.4078 0.6034 1.1982 0.020 Uiso calc R 1 . .
C C9 0.34574(19) 0.6916(2) 1.0091(6) 0.0165(8) Uani d . 1 . .
C C10 0.34296(18) 0.7470(2) 0.8090(6) 0.0183(8) Uani d . 1 . .
H H10 0.2991 0.7804 0.7778 0.022 Uiso calc R 1 . .
C C11 0.40517(18) 0.7520(2) 0.6580(6) 0.0199(8) Uani d . 1 . .
H H11 0.4044 0.7896 0.5260 0.024 Uiso calc R 1 . .
C C12 0.46916(15) 0.70008(18) 0.7062(8) 0.0144(6) Uani d . 1 . .
C C13 0.56110(19) 0.7523(2) 0.3949(6) 0.0188(8) Uani d . 1 . .
H H13A 0.5193 0.7572 0.2808 0.023 Uiso calc R 1 . .
H H13B 0.6047 0.7268 0.3119 0.023 Uiso calc R 1 . .
C C14 0.58251(18) 0.8443(2) 0.4797(6) 0.0136(7) Uani d . 1 . .
C C15 0.62396(17) 0.8572(2) 0.6911(8) 0.0210(7) Uani d . 1 . .
H H15 0.6382 0.8084 0.7833 0.025 Uiso calc R 1 . .
C C16 0.64408(18) 0.9420(2) 0.7646(6) 0.0253(10) Uani d . 1 . .
H H16 0.6720 0.9504 0.9047 0.030 Uiso calc R 1 . .
C C17 0.6225(2) 1.0122(2) 0.6294(6) 0.0258(9) Uani d . 1 . .
C C18 0.5814(2) 1.0036(2) 0.4166(7) 0.0280(9) Uani d . 1 . .
H H18 0.5677 1.0528 0.3257 0.034 Uiso calc R 1 . .
C C19 0.56160(18) 0.9178(2) 0.3464(6) 0.0211(8) Uani d . 1 . .
H H19 0.5336 0.9097 0.2062 0.025 Uiso calc R 1 . .

loop_
_atom_site_aniso_label
_atom_site_aniso_U_11
_atom_site_aniso_U_22
_atom_site_aniso_U_33
_atom_site_aniso_U_12
_atom_site_aniso_U_13
_atom_site_aniso_U_23
Br1 0.01522(18) 0.0313(2) 0.02516(18) 0.00202(13) 0.0037(3) -0.0041(2)
F1 0.0644(14) 0.0163(10) 0.0464(12) -0.0111(9) 0.0121(17) -0.0079(14)
N1 0.0132(16) 0.0153(16) 0.0187(16) -0.0052(12) 0.0024(12) -0.0004(13)
C1 0.0149(15) 0.0133(15) 0.0180(15) -0.0033(12) -0.003(2) -0.004(2)
C2 0.0160(17) 0.0242(19) 0.018(2) -0.0069(15) 0.0010(14) -0.0034(16)
C3 0.0119(19) 0.020(2) 0.035(2) 0.0037(15) -0.0007(16) -0.0073(17)
C4 0.023(2) 0.017(2) 0.032(2) 0.0003(17) -0.0037(17) -0.0009(18)
C5 0.018(2) 0.0174(19) 0.0203(18) 0.0009(16) -0.0073(16) -0.0043(16)
C6 0.0133(18) 0.0165(19) 0.0170(18) -0.0070(15) 0.0033(15) -0.0080(16)
C7 0.0151(18) 0.0103(18) 0.0158(17) 0.0010(15) -0.0042(14) -0.0019(16)
C8 0.0145(19) 0.0160(18) 0.0185(18) -0.0024(16) -0.0019(14) 0.0004(16)
C9 0.0114(19) 0.018(2) 0.0197(19) -0.0047(15) 0.0032(15) -0.0067(16)
C10 0.0132(19) 0.0189(19) 0.0228(18) 0.0016(15) -0.0032(14) -0.0026(15)
C11 0.0247(19) 0.0155(18) 0.020(2) -0.0040(16) -0.0033(14) 0.0011(15)
C12 0.0134(14) 0.0137(16) 0.0161(15) -0.0035(12) 0.003(2) -0.0022(19)
C13 0.0177(19) 0.021(2) 0.0177(17) -0.0020(16) 0.0011(15) 0.0000(17)
C14 0.0124(18) 0.0126(18) 0.0158(17) -0.0036(15) 0.0083(14) -0.0013(16)
C15 0.0239(17) 0.0190(17) 0.0201(18) -0.0012(14) 0.000(2) 0.004(2)
C16 0.0259(19) 0.027(2) 0.023(3) -0.0048(16) 0.0036(15) -0.0061(17)
C17 0.031(2) 0.015(2) 0.031(2) -0.0017(17) 0.0144(16) -0.0045(17)
C18 0.032(2) 0.021(2) 0.031(2) 0.0086(19) 0.0079(19) 0.0025(19)
C19 0.0169(19) 0.028(2) 0.0184(19) -0.0005(17) 0.0032(15) 0.0038(17)

loop_
_atom_type_symbol
_atom_type_description
_atom_type_scat_dispersion_real
_atom_type_scat_dispersion_imag
_atom_type_scat_source
C C 0.0033 0.0016 'International Tables Vol C Tables 4.2.6.8 and 6.1.1.4'
H H 0.0000 0.0000 'International Tables Vol C Tables 4.2.6.8 and 6.1.1.4'
N N 0.0061 0.0033 'International Tables Vol C Tables 4.2.6.8 and 6.1.1.4'
F F 0.0171 0.0103 'International Tables Vol C Tables 4.2.6.8 and 6.1.1.4'
Br Br -0.2901 2.4595 'International Tables Vol C Tables 4.2.6.8 and 6.1.1.4'

loop_
_geom_angle_atom_site_label_1
_geom_angle_atom_site_label_2
_geom_angle_atom_site_label_3
_geom_angle_site_symmetry_1
_geom_angle_site_symmetry_3
_geom_angle
_geom_angle_publ_flag
C12 N1 C1 . . 108.7(3) ?
C12 N1 C13 . . 123.5(3) ?
C1 N1 C13 . . 126.2(3) ?
N1 C1 C2 . . 129.6(3) ?
N1 C1 C6 . . 109.2(3) ?
C2 C1 C6 . . 121.2(3) ?
C3 C2 C1 . . 117.8(3) ?
C3 C2 H2 . . 121.1 ?
C1 C2 H2 . . 121.1 ?
C2 C3 C4 . . 121.9(3) ?
C2 C3 H3 . . 119.0 ?
C4 C3 H3 . . 119.0 ?
C5 C4 C3 . . 119.8(3) ?
C5 C4 H4 . . 120.1 ?
C3 C4 H4 . . 120.1 ?
C4 C5 C6 . . 119.7(3) ?
C4 C5 H5 . . 120.2 ?
C6 C5 H5 . . 120.2 ?
C5 C6 C1 . . 119.6(3) ?
C5 C6 C7 . . 133.6(3) ?
C1 C6 C7 . . 106.8(3) ?
C8 C7 C12 . . 119.3(3) ?
C8 C7 C6 . . 134.1(3) ?
C12 C7 C6 . . 106.6(3) ?
C9 C8 C7 . . 117.8(3) ?
C9 C8 H8 . . 121.1 ?
C7 C8 H8 . . 121.1 ?
C8 C9 C10 . . 123.2(3) ?
C8 C9 Br1 . . 118.9(3) ?
C10 C9 Br1 . . 117.9(3) ?
C11 C10 C9 . . 119.8(3) ?
C11 C10 H10 . . 120.1 ?
C9 C10 H10 . . 120.1 ?
C10 C11 C12 . . 118.9(3) ?
C10 C11 H11 . . 120.6 ?
C12 C11 H11 . . 120.6 ?
N1 C12 C11 . . 130.3(3) ?
N1 C12 C7 . . 108.7(2) ?
C11 C12 C7 . . 121.0(3) ?
N1 C13 C14 . . 114.0(3) ?
N1 C13 H13A . . 108.8 ?
C14 C13 H13A . . 108.8 ?
N1 C13 H13B . . 108.8 ?
C14 C13 H13B . . 108.8 ?
H13A C13 H13B . . 107.6 ?
C19 C14 C15 . . 118.7(3) ?
C19 C14 C13 . . 120.0(3) ?
C15 C14 C13 . . 121.3(3) ?
C16 C15 C14 . . 120.5(3) ?
C16 C15 H15 . . 119.7 ?
C14 C15 H15 . . 119.7 ?
C17 C16 C15 . . 119.0(3) ?
C17 C16 H16 . . 120.5 ?
C15 C16 H16 . . 120.5 ?
C16 C17 F1 . . 119.0(4) ?
C16 C17 C18 . . 123.1(3) ?
F1 C17 C18 . . 117.8(4) ?
C17 C18 C19 . . 116.9(3) ?
C17 C18 H18 . . 121.5 ?
C19 C18 H18 . . 121.5 ?
C14 C19 C18 . . 121.7(3) ?
C14 C19 H19 . . 119.1 ?
C18 C19 H19 . . 119.1 ?

loop_
_geom_bond_atom_site_label_1
_geom_bond_atom_site_label_2
_geom_bond_site_symmetry_2
_geom_bond_distance
_geom_bond_publ_flag
Br1 C9 . 1.915(3) ?
F1 C17 . 1.363(4) ?
N1 C12 . 1.382(4) ?
N1 C1 . 1.389(4) ?
N1 C13 . 1.446(4) ?
C1 C2 . 1.398(4) ?
C1 C6 . 1.410(5) ?
C2 C3 . 1.381(5) ?
C2 H2 . 0.9300 ?
C3 C4 . 1.399(5) ?
C3 H3 . 0.9300 ?
C4 C5 . 1.387(5) ?
C4 H4 . 0.9300 ?
C5 C6 . 1.389(5) ?
C5 H5 . 0.9300 ?
C6 C7 . 1.437(4) ?
C7 C8 . 1.401(4) ?
C7 C12 . 1.427(5) ?
C8 C9 . 1.368(5) ?
C8 H8 . 0.9300 ?
C9 C10 . 1.396(5) ?
C10 C11 . 1.375(4) ?
C10 H10 . 0.9300 ?
C11 C12 . 1.387(4) ?
C11 H11 . 0.9300 ?
C13 C14 . 1.512(4) ?
C13 H13A . 0.9700 ?
C13 H13B . 0.9700 ?
C14 C19 . 1.383(4) ?
C14 C15 . 1.397(5) ?
C15 C16 . 1.387(4) ?
C15 H15 . 0.9300 ?
C16 C17 . 1.353(5) ?
C16 H16 . 0.9300 ?
C17 C18 . 1.394(6) ?
C18 C19 . 1.394(5) ?
C18 H18 . 0.9300 ?
C19 H19 . 0.9300 ?

loop_
_geom_torsion_atom_site_label_1
_geom_torsion_atom_site_label_2
_geom_torsion_atom_site_label_3
_geom_torsion_atom_site_label_4
_geom_torsion_site_symmetry_1
_geom_torsion_site_symmetry_2
_geom_torsion_site_symmetry_3
_geom_torsion_site_symmetry_4
_geom_torsion
_geom_torsion_publ_flag
C12 N1 C1 C2 . . . . -178.2(3) ?
C13 N1 C1 C2 . . . . -12.3(5) ?
C12 N1 C1 C6 . . . . 1.0(3) ?
C13 N1 C1 C6 . . . . 166.9(3) ?
N1 C1 C2 C3 . . . . 179.3(3) ?
C6 C1 C2 C3 . . . . 0.1(5) ?
C1 C2 C3 C4 . . . . -0.7(5) ?
C2 C3 C4 C5 . . . . 0.9(5) ?
C3 C4 C5 C6 . . . . -0.5(5) ?
C4 C5 C6 C1 . . . . -0.1(5) ?
C4 C5 C6 C7 . . . . -178.7(3) ?
N1 C1 C6 C5 . . . . -179.0(3) ?
C2 C1 C6 C5 . . . . 0.3(5) ?
N1 C1 C6 C7 . . . . -0.1(4) ?
C2 C1 C6 C7 . . . . 179.2(3) ?
C5 C6 C7 C8 . . . . -0.4(7) ?
C1 C6 C7 C8 . . . . -179.1(4) ?
C5 C6 C7 C12 . . . . 177.9(4) ?
C1 C6 C7 C12 . . . . -0.8(4) ?
C12 C7 C8 C9 . . . . -0.8(5) ?
C6 C7 C8 C9 . . . . 177.3(3) ?
C7 C8 C9 C10 . . . . 0.5(5) ?
C7 C8 C9 Br1 . . . . -179.6(2) ?
C8 C9 C10 C11 . . . . -0.8(5) ?
Br1 C9 C10 C11 . . . . 179.4(2) ?
C9 C10 C11 C12 . . . . 1.3(5) ?
C1 N1 C12 C11 . . . . 176.9(3) ?
C13 N1 C12 C11 . . . . 10.5(5) ?
C1 N1 C12 C7 . . . . -1.6(3) ?
C13 N1 C12 C7 . . . . -167.9(3) ?
C10 C11 C12 N1 . . . . -179.9(3) ?
C10 C11 C12 C7 . . . . -1.7(5) ?
C8 C7 C12 N1 . . . . -180.0(3) ?
C6 C7 C12 N1 . . . . 1.5(4) ?
C8 C7 C12 C11 . . . . 1.4(5) ?
C6 C7 C12 C11 . . . . -177.1(3) ?
C12 N1 C13 C14 . . . . 72.0(4) ?
C1 N1 C13 C14 . . . . -92.0(4) ?
N1 C13 C14 C19 . . . . -141.1(3) ?
N1 C13 C14 C15 . . . . 39.5(4) ?
C19 C14 C15 C16 . . . . -0.4(5) ?
C13 C14 C15 C16 . . . . 179.1(3) ?
C14 C15 C16 C17 . . . . 0.5(5) ?
C15 C16 C17 F1 . . . . 179.3(3) ?
C15 C16 C17 C18 . . . . -0.7(5) ?
C16 C17 C18 C19 . . . . 0.8(5) ?
F1 C17 C18 C19 . . . . -179.2(3) ?
C15 C14 C19 C18 . . . . 0.5(5) ?
C13 C14 C19 C18 . . . . -178.9(3) ?
C17 C18 C19 C14 . . . . -0.7(5) ?

loop_
_cod_related_entry_id
_cod_related_entry_database
_cod_related_entry_code
1 ChemSpider 24742475
